data_7218091
loop_
_publ_author_name
'Cheng, Lin'
'Wang, Jun'
'Qi, Qi'
'Zhang, Xiuying'
'Yu, Haiyan'
'Gou, Shaohua'
'Fang, Lei'

_publ_section_title
;
 Temperature-induced one-dimensional chiral Ag(i) linear chains and
 left-handed 21helices: DFT studies, luminescence and SHG response
;
_journal_issue 43
_journal_name_full CrystEngComm
_journal_page_first 10056
_journal_paper_doi 10.1039/C4CE01601G
_journal_volume 16
_journal_year 2014
_chemical_formula_moiety 'C32 H32 Ag N4 O2, Cl O4, 3(H2 O)'
_chemical_formula_sum 'C32 H38 Ag Cl N4 O9'
_chemical_formula_weight 765.98
_chemical_name_systematic
; 
 ? 
;
_space_group_IT_number 19
_symmetry_cell_setting orthorhombic
_symmetry_space_group_name_Hall 'P 2ac 2ab'
_symmetry_space_group_name_H-M 'P 21 21 21'
_atom_sites_solution_hydrogens geom
_atom_sites_solution_primary direct
_atom_sites_solution_secondary difmap
_audit_creation_method SHELXL-97
_cell_angle_alpha 90.00
_cell_angle_beta 90.00
_cell_angle_gamma 90.00
_cell_formula_units_Z 4
_cell_length_a 10.9131(16)
_cell_length_b 13.0435(19)
_cell_length_c 22.908(4)
_cell_measurement_reflns_used 895
_cell_measurement_temperature 123(2)
_cell_measurement_theta_max 28.0
_cell_measurement_theta_min 2.40
_cell_volume 3260.8(9)
_computing_cell_refinement 'SMART (Bruker, 2000)'
_computing_data_collection 'SMART (Bruker, 2000)'
_computing_data_reduction 'SAINT (Bruker, 2000)'
_computing_molecular_graphics
;
ORTEPIII (Burnett & Johnson, 1996); ORTEP-3 for Windows (Farrugia, 1997);
PLATON (Spek, 2009)
;
_computing_publication_material 'SHELXTL (Bruker, 2000)'
_computing_structure_refinement 'SHELXL-97 (Sheldrick, 2008)'
_computing_structure_solution 'SHELXTL (Bruker, 2000)'
_diffrn_ambient_temperature 123(2)
_diffrn_measured_fraction_theta_full 0.972
_diffrn_measured_fraction_theta_max 0.972
_diffrn_measurement_device_type 'Bruker SMART APEX CCD'
_diffrn_measurement_method '\f and \w scan'
_diffrn_radiation_monochromator graphite
_diffrn_radiation_source 'fine-focus sealed tube'
_diffrn_radiation_type MoK\a
_diffrn_radiation_wavelength 0.71073
_diffrn_reflns_av_R_equivalents 0.0740
_diffrn_reflns_av_sigmaI/netI 0.0917
_diffrn_reflns_limit_h_max 12
_diffrn_reflns_limit_h_min -12
_diffrn_reflns_limit_k_max 15
_diffrn_reflns_limit_k_min -12
_diffrn_reflns_limit_l_max 27
_diffrn_reflns_limit_l_min -27
_diffrn_reflns_number 14967
_diffrn_reflns_theta_full 25.10
_diffrn_reflns_theta_max 25.10
_diffrn_reflns_theta_min 2.07
_exptl_absorpt_coefficient_mu 0.761
_exptl_absorpt_correction_T_max 0.8096
_exptl_absorpt_correction_T_min 0.7929
_exptl_absorpt_correction_type multi-scan
_exptl_absorpt_process_details 'SADABS (Sheldrick, 2008)'
_exptl_crystal_colour colorless
_exptl_crystal_density_diffrn 1.560
_exptl_crystal_density_method 'not measured'
_exptl_crystal_description block
_exptl_crystal_F_000 1576
_exptl_crystal_size_max 0.32
_exptl_crystal_size_mid 0.30
_exptl_crystal_size_min 0.29
_refine_diff_density_max 0.984
_refine_diff_density_min -1.199
_refine_diff_density_rms 0.116
_refine_ls_abs_structure_details 'Flack H D (1983), Acta Cryst. A39, 876-881'
_refine_ls_abs_structure_Flack -0.04(7)
_refine_ls_extinction_method none
_refine_ls_goodness_of_fit_ref 1.025
_refine_ls_hydrogen_treatment constr
_refine_ls_matrix_type full
_refine_ls_number_parameters 400
_refine_ls_number_reflns 5591
_refine_ls_number_restraints 46
_refine_ls_restrained_S_all 1.238
_refine_ls_R_factor_all 0.0984
_refine_ls_R_factor_gt 0.0748
_refine_ls_shift/su_max 0.000
_refine_ls_shift/su_mean 0.000
_refine_ls_structure_factor_coef Fsqd
_refine_ls_weighting_details 'calc w=1/[\s^2^(Fo^2^)+(0.0101P)^2^+21.8553P] where P=(Fo^2^+2Fc^2^)/3'
_refine_ls_weighting_scheme calc
_refine_ls_wR_factor_gt 0.1560
_refine_ls_wR_factor_ref 0.1693
_reflns_number_gt 4214
_reflns_number_total 5591
_reflns_threshold_expression >2sigma(I)
_cod_data_source_file c4ce01601g2.cif
_cod_data_source_block 2b
_cod_depositor_comments 'Adding full bibliography for 7218088--7218091.cif.'
_cod_original_cell_volume 3260.8(8)
_cod_original_sg_symbol_H-M P2(1)2(1)2(1)
_cod_database_code 7218091

loop_
_symmetry_equiv_pos_as_xyz
'x, y, z'
'-x+1/2, -y, z+1/2'
'-x, y+1/2, -z+1/2'
'x+1/2, -y+1/2, -z'

loop_
_atom_site_label
_atom_site_type_symbol
_atom_site_fract_x
_atom_site_fract_y
_atom_site_fract_z
_atom_site_U_iso_or_equiv
_atom_site_adp_type
_atom_site_occupancy
_atom_site_symmetry_multiplicity
_atom_site_calc_flag
_atom_site_refinement_flags
Ag1 Ag -0.51815(9) -0.28121(7) -0.03579(4) 0.0490(3) Uani 1 1 d U
Cl1 Cl -0.3165(7) -0.1169(5) 0.0154(3) 0.1284(14) Uani 1 1 d D
C1 C -0.5138(11) -0.4509(6) 0.0561(4) 0.030(2) Uani 1 1 d .
H1A H -0.5983 -0.4336 0.0571 0.036 Uiso 1 1 calc R
C2 C -0.3211(12) -0.4257(9) 0.0164(5) 0.044(3) Uani 1 1 d .
H2A H -0.2686 -0.3889 -0.0092 0.053 Uiso 1 1 calc R
C3 C -0.2749(10) -0.5007(8) 0.0509(4) 0.035(3) Uani 1 1 d .
H3A H -0.1913 -0.5199 0.0472 0.042 Uiso 1 1 calc R
C4 C -0.3479(9) -0.5487(8) 0.0908(4) 0.032(2) Uani 1 1 d .
H4A H -0.3137 -0.5984 0.1164 0.039 Uiso 1 1 calc R
C5 C -0.4709(11) -0.5254(7) 0.0943(4) 0.031(2) Uani 1 1 d .
C6 C -0.5620(9) -0.5744(8) 0.1354(5) 0.034(2) Uani 1 1 d .
H6A H -0.6017 -0.5196 0.1586 0.041 Uiso 1 1 calc R
H6B H -0.6266 -0.6080 0.1118 0.041 Uiso 1 1 calc R
C7 C -0.4572(11) -0.6102(8) 0.2233(4) 0.038(3) Uani 1 1 d .
C8 C -0.3914(10) -0.6819(8) 0.2659(5) 0.034(3) Uani 1 1 d .
C9 C -0.3035(10) -0.7516(8) 0.2477(5) 0.038(3) Uani 1 1 d .
H9A H -0.2824 -0.7585 0.2076 0.045 Uiso 1 1 calc R
C10 C -0.2469(10) -0.8117(9) 0.2908(6) 0.044(3) Uani 1 1 d .
H10A H -0.1867 -0.8602 0.2793 0.053 Uiso 1 1 calc R
C11 C -0.2749(12) -0.8030(9) 0.3483(6) 0.048(3) Uani 1 1 d .
H11A H -0.2353 -0.8453 0.3762 0.058 Uiso 1 1 calc R
C12 C -0.3621(11) -0.7317(10) 0.3659(5) 0.045(3) Uani 1 1 d .
H12A H -0.3827 -0.7255 0.4061 0.053 Uiso 1 1 calc R
C13 C -0.4183(10) -0.6703(8) 0.3251(5) 0.034(3) Uani 1 1 d .
H13A H -0.4756 -0.6198 0.3372 0.041 Uiso 1 1 calc R
C14 C -0.5297(10) -0.7607(7) 0.1632(4) 0.031(2) Uani 1 1 d .
H14A H -0.4917 -0.8003 0.1959 0.037 Uiso 1 1 calc R
C15 C -0.4713(11) -0.7950(8) 0.1066(4) 0.040(2) Uani 1 1 d .
H15A H -0.5066 -0.7551 0.0739 0.048 Uiso 1 1 calc R
H15B H -0.3823 -0.7807 0.1080 0.048 Uiso 1 1 calc R
C16 C -0.4907(13) -0.9077(8) 0.0953(5) 0.047(3) Uani 1 1 d .
H16A H -0.4489 -0.9486 0.1257 0.057 Uiso 1 1 calc R
H16B H -0.4557 -0.9265 0.0569 0.057 Uiso 1 1 calc R
C17 C -0.6319(14) -0.9311(10) 0.0960(5) 0.056(4) Uani 1 1 d .
H17A H -0.6717 -0.8950 0.0631 0.067 Uiso 1 1 calc R
H17B H -0.6448 -1.0056 0.0905 0.067 Uiso 1 1 calc R
C18 C -0.6889(11) -0.8990(9) 0.1506(5) 0.041(3) Uani 1 1 d .
H18A H -0.6531 -0.9388 0.1833 0.049 Uiso 1 1 calc R
H18B H -0.7777 -0.9142 0.1491 0.049 Uiso 1 1 calc R
C19 C -0.6704(9) -0.7849(9) 0.1619(4) 0.033(2) Uani 1 1 d .
H19A H -0.7065 -0.7469 0.1281 0.039 Uiso 1 1 calc R
C20 C -0.8278(12) -0.6824(10) 0.2081(6) 0.057(4) Uani 1 1 d .
C21 C -0.8716(12) -0.6301(9) 0.2605(6) 0.051(4) Uani 1 1 d .
C22 C -0.8003(14) -0.5564(11) 0.2885(7) 0.068(5) Uani 1 1 d .
H22A H -0.7193 -0.5437 0.2751 0.081 Uiso 1 1 calc R
C23 C -0.8457(16) -0.5008(11) 0.3361(9) 0.080(5) Uani 1 1 d .
H23A H -0.7944 -0.4535 0.3561 0.095 Uiso 1 1 calc R
C24 C -0.9668(15) -0.5151(12) 0.3542(8) 0.076(5) Uani 1 1 d .
H24A H -1.0005 -0.4757 0.3851 0.092 Uiso 1 1 calc R
C25 C -1.0364(15) -0.5887(11) 0.3254(8) 0.077(5) Uani 1 1 d .
H25A H -1.1169 -0.6026 0.3391 0.092 Uiso 1 1 calc R
C26 C -0.9950(13) -0.6403(9) 0.2796(6) 0.056(3) Uani 1 1 d .
H26A H -1.0488 -0.6849 0.2592 0.067 Uiso 1 1 calc R
C27 C -0.6871(9) -0.7842(9) 0.2732(4) 0.032(2) Uani 1 1 d .
H27A H -0.6224 -0.8362 0.2668 0.039 Uiso 1 1 calc R
H27B H -0.6495 -0.7260 0.2945 0.039 Uiso 1 1 calc R
C28 C -0.7838(9) -0.8296(8) 0.3103(5) 0.026(2) Uani 1 1 d .
C29 C -0.8487(11) -0.9193(8) 0.2948(5) 0.033(3) Uani 1 1 d .
H29A H -0.8305 -0.9541 0.2594 0.040 Uiso 1 1 calc R
C30 C -0.9378(11) -0.9554(8) 0.3313(5) 0.039(3) Uani 1 1 d .
H30A H -0.9789 -1.0175 0.3220 0.047 Uiso 1 1 calc R
C31 C -0.9685(10) -0.9038(8) 0.3806(4) 0.033(2) Uani 1 1 d .
H31A H -1.0326 -0.9300 0.4045 0.039 Uiso 1 1 calc R
C32 C -0.8204(10) -0.7826(9) 0.3611(4) 0.035(2) Uani 1 1 d .
H32A H -0.7792 -0.7214 0.3721 0.042 Uiso 1 1 calc R
N1 N -0.4425(11) -0.4032(8) 0.0184(4) 0.0556(12) Uani 1 1 d U
N2 N -0.5115(8) -0.6488(5) 0.1749(3) 0.0296(18) Uani 1 1 d .
N3 N -0.7310(8) -0.7470(6) 0.2155(4) 0.035(2) Uani 1 1 d .
N4 N -0.9117(8) -0.8174(7) 0.3970(4) 0.034(2) Uani 1 1 d .
O1 O -0.4578(8) -0.5183(5) 0.2332(3) 0.043(2) Uani 1 1 d .
O2 O -0.8774(9) -0.6686(10) 0.1603(4) 0.083(4) Uani 1 1 d .
O3 O -0.2695(12) -0.1995(9) -0.0157(6) 0.1284(14) Uani 1 1 d D
O4 O -0.2277(12) -0.0734(11) 0.0528(6) 0.1284(14) Uani 1 1 d D
O5 O -0.4272(11) -0.1380(11) 0.0415(6) 0.1284(14) Uani 1 1 d DU
O6 O -0.3239(13) -0.0342(10) -0.0262(6) 0.1284(14) Uani 1 1 d D
O1W O -1.1381(14) -0.7237(13) 0.1242(7) 0.139(5) Uani 1 1 d U
H1WA H -1.0655 -0.7079 0.1343 0.167 Uiso 1 1 d R
H1WB H -1.1523 -0.7595 0.0940 0.167 Uiso 1 1 d R
O2W O -0.6794(19) -0.6551(16) -0.0184(9) 0.186(8) Uani 1 1 d U
H2WA H -0.7398 -0.6779 0.0012 0.223 Uiso 1 1 d R
H2WB H -0.6946 -0.5934 -0.0278 0.223 Uiso 1 1 d R
O3W O -0.881(2) -0.789(2) 0.0397(10) 0.225(9) Uani 1 1 d U
H3WA H -0.8789 -0.7568 0.0720 0.270 Uiso 1 1 d R
H3WB H -0.9440 -0.7737 0.0599 0.270 Uiso 1 1 d R

loop_
_atom_site_aniso_label
_atom_site_aniso_U_11
_atom_site_aniso_U_22
_atom_site_aniso_U_33
_atom_site_aniso_U_23
_atom_site_aniso_U_13
_atom_site_aniso_U_12
Ag1 0.0634(6) 0.0425(5) 0.0411(4) 0.0139(4) -0.0024(5) 0.0081(5)
Cl1 0.122(3) 0.131(3) 0.132(3) -0.003(2) 0.007(2) 0.003(3)
C1 0.035(6) 0.024(4) 0.031(4) 0.001(4) 0.005(5) -0.005(5)
C2 0.051(8) 0.037(6) 0.045(7) 0.006(5) -0.004(6) -0.004(6)
C3 0.021(6) 0.046(6) 0.038(6) 0.012(5) -0.010(4) -0.005(5)
C4 0.026(6) 0.035(6) 0.034(6) 0.004(5) -0.005(5) 0.003(5)
C5 0.040(7) 0.020(5) 0.034(5) 0.003(4) -0.013(5) -0.003(5)
C6 0.023(6) 0.035(6) 0.044(6) 0.004(5) -0.004(5) 0.005(4)
C7 0.044(7) 0.032(6) 0.036(6) 0.011(4) 0.002(5) -0.007(5)
C8 0.023(6) 0.025(5) 0.055(7) 0.005(5) -0.010(5) -0.007(4)
C9 0.028(6) 0.042(7) 0.043(6) -0.002(5) -0.001(5) -0.004(5)
C10 0.021(6) 0.040(7) 0.072(9) 0.004(6) -0.010(6) 0.006(5)
C11 0.051(8) 0.039(7) 0.055(7) 0.007(6) -0.021(6) 0.003(6)
C12 0.047(7) 0.049(7) 0.038(6) 0.004(6) -0.005(5) 0.002(7)
C13 0.032(6) 0.032(6) 0.039(6) -0.007(5) -0.002(5) -0.002(5)
C14 0.031(6) 0.024(5) 0.037(5) 0.001(4) 0.000(5) -0.002(4)
C15 0.040(6) 0.044(6) 0.037(5) 0.005(5) 0.003(5) 0.003(6)
C16 0.056(9) 0.047(6) 0.039(5) -0.011(5) 0.002(6) 0.004(7)
C17 0.088(11) 0.036(7) 0.043(7) -0.002(5) -0.017(7) -0.013(7)
C18 0.042(7) 0.035(6) 0.045(6) 0.000(5) -0.007(5) -0.011(5)
C19 0.031(6) 0.033(5) 0.035(5) 0.005(5) -0.003(4) -0.005(5)
C20 0.048(8) 0.054(8) 0.068(9) 0.040(7) 0.014(7) 0.009(6)
C21 0.037(8) 0.034(7) 0.082(9) 0.025(7) 0.021(7) 0.014(6)
C22 0.049(9) 0.045(8) 0.110(12) 0.020(8) 0.034(9) 0.030(7)
C23 0.076(12) 0.032(7) 0.131(15) 0.002(8) 0.029(11) -0.004(7)
C24 0.048(10) 0.053(9) 0.129(14) 0.009(9) 0.028(10) 0.020(8)
C25 0.053(10) 0.050(8) 0.128(13) 0.044(9) 0.056(10) 0.036(8)
C26 0.043(9) 0.045(7) 0.080(8) 0.032(6) 0.012(7) 0.014(7)
C27 0.041(6) 0.026(5) 0.030(5) -0.004(5) -0.004(4) 0.006(5)
C28 0.019(5) 0.020(5) 0.040(6) -0.002(4) -0.006(4) 0.002(4)
C29 0.040(7) 0.026(6) 0.033(5) -0.006(4) -0.001(5) -0.003(5)
C30 0.048(8) 0.033(6) 0.036(6) -0.008(5) -0.004(5) -0.007(5)
C31 0.023(6) 0.038(6) 0.037(5) 0.001(4) -0.002(5) -0.002(5)
C32 0.039(6) 0.025(5) 0.043(6) -0.010(5) -0.002(5) -0.005(6)
N1 0.070(2) 0.051(2) 0.046(2) 0.008(2) 0.001(2) 0.006(2)
N2 0.035(5) 0.017(4) 0.036(4) 0.001(3) 0.000(4) -0.002(4)
N3 0.026(5) 0.035(5) 0.043(5) 0.008(4) -0.002(4) 0.008(4)
N4 0.029(5) 0.039(5) 0.035(5) -0.007(4) 0.009(4) 0.001(4)
O1 0.062(6) 0.024(4) 0.043(4) 0.001(3) -0.007(4) 0.002(4)
O2 0.056(6) 0.129(10) 0.065(6) 0.041(6) 0.006(5) 0.046(6)
O3 0.122(3) 0.131(3) 0.132(3) -0.003(2) 0.007(2) 0.003(3)
O4 0.122(3) 0.131(3) 0.132(3) -0.003(2) 0.007(2) 0.003(3)
O5 0.122(3) 0.131(3) 0.132(3) -0.003(2) 0.007(2) 0.003(3)
O6 0.122(3) 0.131(3) 0.132(3) -0.003(2) 0.007(2) 0.003(3)
O1W 0.135(9) 0.133(9) 0.149(9) -0.002(9) 0.016(8) -0.001(9)
O2W 0.193(12) 0.177(12) 0.187(12) -0.017(9) -0.042(10) 0.046(9)
O3W 0.246(13) 0.248(13) 0.180(12) 0.012(11) -0.035(10) 0.013(11)

loop_
_atom_type_symbol
_atom_type_description
_atom_type_scat_dispersion_real
_atom_type_scat_dispersion_imag
_atom_type_scat_source
C C 0.0033 0.0016 'International Tables Vol C Tables 4.2.6.8 and 6.1.1.4'
H H 0.0000 0.0000 'International Tables Vol C Tables 4.2.6.8 and 6.1.1.4'
N N 0.0061 0.0033 'International Tables Vol C Tables 4.2.6.8 and 6.1.1.4'
O O 0.0106 0.0060 'International Tables Vol C Tables 4.2.6.8 and 6.1.1.4'
Cl Cl 0.1484 0.1585 'International Tables Vol C Tables 4.2.6.8 and 6.1.1.4'
Ag Ag -0.8971 1.1015 'International Tables Vol C Tables 4.2.6.8 and 6.1.1.4'

loop_
_geom_angle_atom_site_label_1
_geom_angle_atom_site_label_2
_geom_angle_atom_site_label_3
_geom_angle
_geom_angle_site_symmetry_1
_geom_angle_site_symmetry_3
N4 Ag1 N1 168.6(4) 2_344 .
O5 Cl1 O3 113.1(9) . .
O5 Cl1 O4 114.8(9) . .
O3 Cl1 O4 111.7(9) . .
O5 Cl1 O6 112.8(9) . .
O3 Cl1 O6 105.2(9) . .
O4 Cl1 O6 98.0(9) . .
N1 C1 C5 122.9(11) . .
N1 C1 H1A 118.5 . .
C5 C1 H1A 118.5 . .
C3 C2 N1 120.0(11) . .
C3 C2 H2A 120.0 . .
N1 C2 H2A 120.0 . .
C2 C3 C4 120.4(11) . .
C2 C3 H3A 119.8 . .
C4 C3 H3A 119.8 . .
C3 C4 C5 120.3(10) . .
C3 C4 H4A 119.8 . .
C5 C4 H4A 119.8 . .
C4 C5 C1 116.5(10) . .
C4 C5 C6 125.7(9) . .
C1 C5 C6 117.8(10) . .
N2 C6 C5 115.2(8) . .
N2 C6 H6A 108.5 . .
C5 C6 H6A 108.5 . .
N2 C6 H6B 108.5 . .
C5 C6 H6B 108.5 . .
H6A C6 H6B 107.5 . .
O1 C7 N2 121.1(9) . .
O1 C7 C8 119.0(10) . .
N2 C7 C8 119.9(9) . .
C9 C8 C13 120.6(10) . .
C9 C8 C7 122.3(10) . .
C13 C8 C7 117.0(10) . .
C8 C9 C10 117.3(11) . .
C8 C9 H9A 121.4 . .
C10 C9 H9A 121.4 . .
C11 C10 C9 122.5(11) . .
C11 C10 H10A 118.7 . .
C9 C10 H10A 118.7 . .
C10 C11 C12 119.5(11) . .
C10 C11 H11A 120.2 . .
C12 C11 H11A 120.2 . .
C13 C12 C11 119.7(11) . .
C13 C12 H12A 120.1 . .
C11 C12 H12A 120.1 . .
C12 C13 C8 120.2(10) . .
C12 C13 H13A 119.9 . .
C8 C13 H13A 119.9 . .
N2 C14 C15 112.8(8) . .
N2 C14 C19 109.2(9) . .
C15 C14 C19 109.7(8) . .
N2 C14 H14A 108.3 . .
C15 C14 H14A 108.3 . .
C19 C14 H14A 108.3 . .
C16 C15 C14 112.1(9) . .
C16 C15 H15A 109.2 . .
C14 C15 H15A 109.2 . .
C16 C15 H15B 109.2 . .
C14 C15 H15B 109.2 . .
H15A C15 H15B 107.9 . .
C15 C16 C17 109.1(10) . .
C15 C16 H16A 109.9 . .
C17 C16 H16A 109.9 . .
C15 C16 H16B 109.9 . .
C17 C16 H16B 109.9 . .
H16A C16 H16B 108.3 . .
C18 C17 C16 111.8(10) . .
C18 C17 H17A 109.3 . .
C16 C17 H17A 109.3 . .
C18 C17 H17B 109.3 . .
C16 C17 H17B 109.3 . .
H17A C17 H17B 107.9 . .
C17 C18 C19 111.7(10) . .
C17 C18 H18A 109.3 . .
C19 C18 H18A 109.3 . .
C17 C18 H18B 109.3 . .
C19 C18 H18B 109.3 . .
H18A C18 H18B 107.9 . .
N3 C19 C18 114.1(9) . .
N3 C19 C14 110.8(8) . .
C18 C19 C14 109.3(9) . .
N3 C19 H19A 107.5 . .
C18 C19 H19A 107.5 . .
C14 C19 H19A 107.5 . .
O2 C20 N3 122.7(13) . .
O2 C20 C21 121.1(12) . .
N3 C20 C21 116.2(11) . .
C22 C21 C26 116.8(13) . .
C22 C21 C20 121.2(12) . .
C26 C21 C20 121.3(14) . .
C21 C22 C23 121.2(14) . .
C21 C22 H22A 119.4 . .
C23 C22 H22A 119.4 . .
C24 C23 C22 119.7(17) . .
C24 C23 H23A 120.1 . .
C22 C23 H23A 120.1 . .
C25 C24 C23 118.0(15) . .
C25 C24 H24A 121.0 . .
C23 C24 H24A 121.0 . .
C26 C25 C24 122.6(14) . .
C26 C25 H25A 118.7 . .
C24 C25 H25A 118.7 . .
C25 C26 C21 121.3(15) . .
C25 C26 H26A 119.4 . .
C21 C26 H26A 119.4 . .
C28 C27 N3 114.3(8) . .
C28 C27 H27A 108.7 . .
N3 C27 H27A 108.7 . .
C28 C27 H27B 108.7 . .
N3 C27 H27B 108.7 . .
H27A C27 H27B 107.6 . .
C32 C28 C29 115.9(10) . .
C32 C28 C27 121.0(9) . .
C29 C28 C27 123.0(10) . .
C30 C29 C28 119.1(10) . .
C30 C29 H29A 120.4 . .
C28 C29 H29A 120.4 . .
C31 C30 C29 121.0(10) . .
C31 C30 H30A 119.5 . .
C29 C30 H30A 119.5 . .
N4 C31 C30 122.4(10) . .
N4 C31 H31A 118.8 . .
C30 C31 H31A 118.8 . .
N4 C32 C28 124.9(10) . .
N4 C32 H32A 117.6 . .
C28 C32 H32A 117.6 . .
C1 N1 C2 119.8(10) . .
C1 N1 Ag1 119.6(9) . .
C2 N1 Ag1 120.5(8) . .
C7 N2 C6 115.6(8) . .
C7 N2 C14 124.6(8) . .
C6 N2 C14 119.7(8) . .
C20 N3 C19 116.8(9) . .
C20 N3 C27 124.2(9) . .
C19 N3 C27 119.0(8) . .
C31 N4 C32 116.6(9) . .
C31 N4 Ag1 122.6(7) . 2_345
C32 N4 Ag1 119.4(7) . 2_345
H1WA O1W H1WB 121.6 . .
H2WA O2W H2WB 108.3 . .
H3WA O3W H3WB 55.7 . .

loop_
_geom_bond_atom_site_label_1
_geom_bond_atom_site_label_2
_geom_bond_distance
_geom_bond_site_symmetry_2
Ag1 N4 2.148(8) 2_344
Ag1 N1 2.181(10) .
Cl1 O5 1.376(9) .
Cl1 O3 1.390(9) .
Cl1 O4 1.412(9) .
Cl1 O6 1.442(9) .
C1 N1 1.318(13) .
C1 C5 1.390(13) .
C1 H1A 0.9500 .
C2 C3 1.354(15) .
C2 N1 1.357(16) .
C2 H2A 0.9500 .
C3 C4 1.366(15) .
C3 H3A 0.9500 .
C4 C5 1.379(16) .
C4 H4A 0.9500 .
C5 C6 1.510(15) .
C6 N2 1.438(12) .
C6 H6A 0.9900 .
C6 H6B 0.9900 .
C7 O1 1.220(12) .
C7 N2 1.355(13) .
C7 C8 1.531(15) .
C8 C9 1.386(15) .
C8 C13 1.396(15) .
C9 C10 1.404(16) .
C9 H9A 0.9500 .
C10 C11 1.356(17) .
C10 H10A 0.9500 .
C11 C12 1.390(17) .
C11 H11A 0.9500 .
C12 C13 1.377(15) .
C12 H12A 0.9500 .
C13 H13A 0.9500 .
C14 N2 1.496(11) .
C14 C15 1.513(13) .
C14 C19 1.568(15) .
C14 H14A 1.0000 .
C15 C16 1.507(15) .
C15 H15A 0.9900 .
C15 H15B 0.9900 .
C16 C17 1.57(2) .
C16 H16A 0.9900 .
C16 H16B 0.9900 .
C17 C18 1.459(17) .
C17 H17A 0.9900 .
C17 H17B 0.9900 .
C18 C19 1.525(15) .
C18 H18A 0.9900 .
C18 H18B 0.9900 .
C19 N3 1.479(13) .
C19 H19A 1.0000 .
C20 O2 1.236(16) .
C20 N3 1.362(15) .
C20 C21 1.461(19) .
C21 C22 1.39(2) .
C21 C26 1.422(18) .
C22 C23 1.40(2) .
C22 H22A 0.9500 .
C23 C24 1.40(2) .
C23 H23A 0.9500 .
C24 C25 1.39(2) .
C24 H24A 0.9500 .
C25 C26 1.325(19) .
C25 H25A 0.9500 .
C26 H26A 0.9500 .
C27 C28 1.479(14) .
C27 N3 1.488(12) .
C27 H27A 0.9900 .
C27 H27B 0.9900 .
C28 C32 1.373(14) .
C28 C29 1.414(14) .
C29 C30 1.367(15) .
C29 H29A 0.9500 .
C30 C31 1.357(14) .
C30 H30A 0.9500 .
C31 N4 1.340(13) .
C31 H31A 0.9500 .
C32 N4 1.369(13) .
C32 H32A 0.9500 .
N4 Ag1 2.148(8) 2_345
O1W H1WA 0.8500 .
O1W H1WB 0.8499 .
O2W H2WA 0.8500 .
O2W H2WB 0.8500 .
O3W H3WA 0.8492 .
O3W H3WB 0.8495 .

loop_
_geom_hbond_atom_site_label_D
_geom_hbond_atom_site_label_H
_geom_hbond_atom_site_label_A
_geom_hbond_distance_DH
_geom_hbond_distance_HA
_geom_hbond_distance_DA
_geom_hbond_angle_DHA
_geom_hbond_site_symmetry_A
O1W H1WA O2 0.85 2.20 3.048(19) 179.5 .
O1W H1WB O2W 0.85 2.08 2.93(3) 177.4 4_435
O2W H2WA O3W 0.85 2.29 3.11(3) 160.9 .
O2W H2WB O4 0.85 2.28 3.13(2) 177.8 4_445
O2W H2WB O6 0.85 2.51 3.10(2) 127.7 4_445
O3W H3WA O2 0.85 2.33 3.18(3) 178.7 .
O3W H3WB O1W 0.85 2.66 3.51(3) 178.9 .
